data_1575778
loop_
_publ_author_name
'Liang, Gang'
'Chen, De-Jian'
'Long, Zhu-Jun'
'Zhuo, Hao'
'Zhong, Xiao-Feng'
'Chen, Xiong-Hai'
'Shao, Huai-Yu'
'Mo, Zong-Wen'
'Chen, Xiao-Ming'

_publ_section_title
;
 Efficient capture of trace benzene vapor by metal-organic frameworks
 modified with macrocyclic pyridyl ligands.
;
_journal_issue 42
_journal_name_full 'Chemical science'
_journal_page_first 19867
_journal_page_last 19875
_journal_paper_doi 10.1039/d5sc05093f
_journal_volume 16
_journal_year 2025
_chemical_formula_moiety 'C74.49 H40 Fe3 N2 O13'
_chemical_formula_sum 'C74.49 H40 Fe3 N2 O13'
_chemical_formula_weight 1338.51
_space_group_crystal_system hexagonal
_space_group_IT_number 187
_space_group_name_Hall 'P -6 2'
_space_group_name_H-M_alt 'P -6 m 2'
_atom_sites_solution_hydrogens geom
_atom_sites_solution_primary dual
_audit_creation_date 2025-01-20
_audit_creation_method
;
Olex2 1.3
(compiled 2020.11.12 svn.r5f609507 for OlexSys, GUI svn.r6408)
;
_audit_update_record
;
2025-02-15 deposited with the CCDC.	2025-09-16 downloaded from the CCDC.
;
_cell_angle_alpha 90
_cell_angle_beta 90
_cell_angle_gamma 120
_cell_formula_units_Z 1
_cell_length_a 19.5208(7)
_cell_length_b 19.5208(7)
_cell_length_c 11.4990(7)
_cell_measurement_reflns_used 6067
_cell_measurement_temperature 293(2)
_cell_measurement_theta_max 71.8530
_cell_measurement_theta_min 3.8340
_cell_volume 3794.8(3)
_computing_cell_refinement 'CrysAlisPro 1.171.43.132a (Rigaku OD, 2024)'
_computing_data_collection 'CrysAlisPro 1.171.43.132a (Rigaku OD, 2024)'
_computing_data_reduction 'CrysAlisPro 1.171.43.132a (Rigaku OD, 2024)'
_computing_molecular_graphics 'Olex2 1.3 (Dolomanov et al., 2009)'
_computing_publication_material 'Olex2 1.3 (Dolomanov et al., 2009)'
_computing_structure_refinement 'SHELXL 2018/3 (Sheldrick, 2015)'
_computing_structure_solution 'SHELXT 2018/2 (Sheldrick, 2018)'
_diffrn_ambient_environment air
_diffrn_ambient_temperature 293(2)
_diffrn_detector 'Hybrid Pixel Array Detector'
_diffrn_detector_area_resol_mean 10.0000
_diffrn_detector_type HyPix
_diffrn_measured_fraction_theta_full 0.997
_diffrn_measured_fraction_theta_max 0.979
_diffrn_measurement_details
;
List of Runs (angles in degrees, time in seconds):

  # Type    Start    End  Width  t~exp~   \w     \q     \k     \f   Frames
#--------------------------------------------------------------------------
  1  \w     20.00  82.00   0.50   10.86    --   47.33-107.00 -39.00  124
  2  \w   -166.00-101.00   0.50   35.45    --  -91.75 -28.00  58.00  130
  3  \w   -166.00 -86.00   0.50   35.45    --  -91.75 -19.00 116.00  160
  4  \w    -19.00  26.00   0.50   10.86    --  -47.33  19.00-180.00   90
  5  \w    -12.00  24.00   0.50   10.86    --  -47.33  19.00-120.00   72
  6  \w    -81.00 -52.00   0.50   35.45    --  -91.75 107.00  58.00   58
  7  \w    -64.00 -20.00   0.50   35.45    --  -91.75  57.00 -30.00   88
  8  \w     51.00 103.00   0.50   35.45    --  108.48 -77.00-150.00  104
  9  \w     39.00  66.00   0.50   35.45    --  108.48 -57.00 120.00   54
 10  \w    147.00 173.00   0.50   35.45    --  108.48  19.00 -30.00   52
 11  \w     98.00 124.00   0.50   35.45    --  108.48  19.00 -30.00   52
 12  \w     38.00  98.00   0.50   35.45    --  108.48 -77.00  90.00  120
 13  \w     62.00 106.00   0.50   35.45    --  108.48 -99.00  90.00   88
 14  \w     37.00  64.00   0.50   35.45    --  108.48 -57.00 150.00   54
;
_diffrn_measurement_device 'four-circle diffractometer'
_diffrn_measurement_device_type 'XtaLAB Synergy, Dualflex, HyPix'
_diffrn_measurement_method '\w scans'
_diffrn_orient_matrix_type 'CrysAlisPro convention (1999,Acta A55,543-557)'
_diffrn_orient_matrix_UB_11 -0.0058465000
_diffrn_orient_matrix_UB_12 -0.0204398000
_diffrn_orient_matrix_UB_13 0.1302637000
_diffrn_orient_matrix_UB_21 -0.0646481000
_diffrn_orient_matrix_UB_22 0.0225960000
_diffrn_orient_matrix_UB_23 0.0149103000
_diffrn_orient_matrix_UB_31 -0.0638813000
_diffrn_orient_matrix_UB_32 -0.0859280000
_diffrn_orient_matrix_UB_33 -0.0274285000
_diffrn_radiation_monochromator mirror
_diffrn_radiation_probe x-ray
_diffrn_radiation_type 'Cu K\a'
_diffrn_radiation_wavelength 1.54184
_diffrn_reflns_av_R_equivalents 0.0625
_diffrn_reflns_av_unetI/netI 0.0394
_diffrn_reflns_Laue_measured_fraction_full 0.997
_diffrn_reflns_Laue_measured_fraction_max 0.979
_diffrn_reflns_limit_h_max 23
_diffrn_reflns_limit_h_min -24
_diffrn_reflns_limit_k_max 22
_diffrn_reflns_limit_k_min -23
_diffrn_reflns_limit_l_max 13
_diffrn_reflns_limit_l_min -14
_diffrn_reflns_number 16161
_diffrn_reflns_point_group_measured_fraction_full 0.963
_diffrn_reflns_point_group_measured_fraction_max 0.928
_diffrn_reflns_theta_full 67.684
_diffrn_reflns_theta_max 77.027
_diffrn_reflns_theta_min 3.844
_diffrn_source 'micro-focus sealed X-ray tube'
_diffrn_source_type 'PhotonJet (Cu) X-ray Source'
_exptl_absorpt_coefficient_mu 2.504
_exptl_absorpt_correction_T_max 1.00000
_exptl_absorpt_correction_T_min 0.79472
_exptl_absorpt_correction_type multi-scan
_exptl_absorpt_process_details
;
CrysAlisPro 1.171.43.132a (Rigaku Oxford Diffraction, 2024)
Empirical absorption correction using spherical harmonics,
implemented in SCALE3 ABSPACK scaling algorithm.
;
_exptl_crystal_density_diffrn 0.586
_exptl_crystal_description block
_exptl_crystal_F_000 683
_exptl_crystal_size_mid 0.02
_exptl_crystal_size_min 0.01
_refine_diff_density_max 0.692
_refine_diff_density_min -0.522
_refine_diff_density_rms 0.067
_refine_ls_abs_structure_details
;
 Refined as an inversion twin.
;
_refine_ls_abs_structure_Flack 0.062(15)
_refine_ls_extinction_method none
_refine_ls_goodness_of_fit_ref 1.026
_refine_ls_hydrogen_treatment constr
_refine_ls_matrix_type full
_refine_ls_number_parameters 129
_refine_ls_number_reflns 2850
_refine_ls_number_restraints 133
_refine_ls_restrained_S_all 1.015
_refine_ls_R_factor_all 0.0847
_refine_ls_R_factor_gt 0.0761
_refine_ls_shift/su_max 0.001
_refine_ls_shift/su_mean 0.000
_refine_ls_structure_factor_coef Fsqd
_refine_ls_weighting_details 'w=1/[\s^2^(Fo^2^)+(0.1774P)^2^] where P=(Fo^2^+2Fc^2^)/3'
_refine_ls_weighting_scheme calc
_refine_ls_wR_factor_gt 0.2116
_refine_ls_wR_factor_ref 0.2216
_reflns_Friedel_coverage 0.805
_reflns_Friedel_fraction_full 0.924
_reflns_Friedel_fraction_max 0.871
_reflns_number_gt 2349
_reflns_number_total 2850
_reflns_threshold_expression 'I > 2\s(I)'
_cod_data_source_file d5sc05093f2.cif
_cod_data_source_block WYU-105
_cod_depositor_comments 'Adding full bibliography for 1575776--1575784.cif.'
_cod_original_cell_volume 3794.8(4)
_cod_database_code 1575778
_shelx_shelxl_version_number 2018/3
_shelx_space_group_comment
;
The symmetry employed for this shelxl refinement is uniquely defined
by the following loop, which should always be used as a source of
symmetry information in preference to the above space-group names.
They are only intended as comments.
;
_reflns_odcompleteness_completeness 99.71
_reflns_odcompleteness_iscentric 1
_reflns_odcompleteness_theta 66.97
_olex2_refinement_description
;
1. Twinned data refinement
 Scales: 0.938(15)
 0.062(15)
2. Fixed Uiso
 At 1.2 times of:
  All C(H) groups
3. Restrained distances
 C8-C7
 1.4 with sigma of 0.02
4. Uiso/Uaniso restraints and constraints
C9 \\sim C4 \\sim C3: within 2A with sigma of 0.01 and sigma for terminal atoms
of 0.02 within 2A
C6 \\sim C1 \\sim C0 \\sim C5: within 2A with sigma of 0.01 and sigma for
terminal atoms of 0.02 within 2A
C7 \\sim C2 \\sim C10 \\sim C2 \\sim C7 \\sim C8 \\sim C2 \\sim C10 \\sim C7
\\sim C2: within 2A with sigma of 0.01 and sigma for terminal atoms of 0.02
within 2A
C10 \\sim C7 \\sim C2 \\sim C8: within 2A with sigma of 0.01 and sigma for
terminal atoms of 0.02 within 2A
Uanis(C3) \\sim Ueq, Uanis(C9) \\sim Ueq, Uanis(C4) \\sim Ueq: with sigma of
0.001 and sigma for terminal atoms of 0.002
Uanis(C10) \\sim Ueq, Uanis(C2) \\sim Ueq: with sigma of 0.1 and sigma for
terminal atoms of 0.2
Uanis(C8) \\sim Ueq, Uanis(C7) \\sim Ueq: with sigma of 0.1 and sigma for
terminal atoms of 0.2
Uanis(C7) \\sim Ueq, Uanis(C2) \\sim Ueq, Uanis(C10) \\sim Ueq, Uanis(C2) \\sim
Ueq, Uanis(C7) \\sim Ueq, Uanis(C2) \\sim Ueq, Uanis(C10) \\sim Ueq, Uanis(C2)
\\sim Ueq, Uanis(C8) \\sim Ueq, Uanis(C7) \\sim Ueq: with sigma of 0.1 and
sigma for terminal atoms of 0.2
Uanis(C10) \\sim Ueq, Uanis(C2) \\sim Ueq, Uanis(C7) \\sim Ueq, Uanis(C8) \\sim
Ueq: with sigma of 0.01 and sigma for terminal atoms of 0.02
5. Rigid body (RIGU) restrains
 C9, C4, C3
 with sigma for 1-2 distances of 0.01 and sigma for 1-3 distances of 0.02
 C2, C10, C2, C7, C8, C7, C2, C10, C2, C7
 with sigma for 1-2 distances of 0.01 and sigma for 1-3 distances of 0.02
6. Others
 Fixed Sof: N005(0.16668) C0(0.5) H0(0.5) C1(0.5) H1(0.5) C9(0.25) H9(0.25)
 C4(0.25) H4(0.25) C5(0.5) H5(0.5) C6(0.5) H6(0.5) C2(0.16667) H2(0.16667)
 C10(0.08333) C7(0.08333) C8(0.02778)
7.a Ternary CH refined with riding coordinates:
 C003(H003)
7.b Aromatic/amide H refined with riding coordinates:
 C009(H009), C0(H0), C1(H1), C9(H9), C4(H4), C5(H5), C6(H6), C2(H2)
;
_smtbx_masks_void_probe_radius 1.2
_smtbx_masks_void_truncation_radius 1.2
_olex2_submission_special_instructions 'No special instructions were received'
_oxdiff_exptl_absorpt_empirical_details
;
Empirical correction (ABSPACK) includes:
- Absorption correction using spherical harmonics
- Frame scaling
;
_oxdiff_exptl_absorpt_empirical_full_max 3.192
_oxdiff_exptl_absorpt_empirical_full_min 0.618

loop_
_space_group_symop_operation_xyz
'x, y, z'
'-y, x-y, z'
'-x+y, -x, z'
'x, y, -z'
'-y, x-y, -z'
'-x+y, -x, -z'
'-y, -x, z'
'-x+y, y, z'
'x, x-y, z'
'-y, -x, -z'
'-x+y, y, -z'
'x, x-y, -z'

loop_
_atom_site_label
_atom_site_type_symbol
_atom_site_fract_x
_atom_site_fract_y
_atom_site_fract_z
_atom_site_U_iso_or_equiv
_atom_site_adp_type
_atom_site_occupancy
_atom_site_site_symmetry_order
_atom_site_calc_flag
_atom_site_refinement_flags_posn
_atom_site_refinement_flags_adp
_atom_site_refinement_flags_occupancy
_atom_site_disorder_assembly
_atom_site_disorder_group
Fe01 Fe 0.38966(3) 0.61034(3) 0.500000 0.0520(4) Uani 1 4 d S T P . .
O002 O 0.333333 0.666667 0.500000 0.055(2) Uani 1 12 d S T P . .
C003 C 1.000000 1.000000 0.8873(9) 0.0450(19) Uani 1 6 d S T P . .
H003 H 1.000001 1.000000 0.802125 0.054 Uiso 1 6 calc R U P . .
O004 O 0.4685(2) 0.6776(2) 0.6231(4) 0.0848(13) Uani 1 1 d . . . . .
N005 N 0.4534(3) 0.5466(3) 0.500000 0.054(3) Uani 0.6667 4 d S T P . .
C006 C 0.9178(3) 0.95888(17) 0.9395(5) 0.0452(11) Uani 1 2 d S T P . .
C007 C 0.7748(4) 0.88740(19) 0.9400(6) 0.0595(14) Uani 1 2 d S T P . .
C008 C 0.5649(4) 0.78244(19) 0.7326(7) 0.0671(16) Uani 1 2 d S T P . .
C009 C 0.8468(4) 0.9234(2) 0.8802(6) 0.0582(14) Uani 1 2 d S T P . .
H009 H 0.846865 0.923433 0.799354 0.070 Uiso 1 2 calc R U P . .
C00A C 0.7010(4) 0.8505(2) 0.8703(7) 0.0649(17) Uani 1 2 d S T P . .
C00B C 0.4951(4) 0.74754(19) 0.6550(6) 0.0571(14) Uani 1 2 d S T P A .
C0 C 0.6123(8) 0.8662(8) 0.7392(15) 0.080(3) Uani 0.5 1 d . U P A 2
H0 H 0.597399 0.898055 0.699179 0.096 Uiso 0.5 1 calc R U P A 2
C1 C 0.6805(8) 0.9000(8) 0.8052(14) 0.083(3) Uani 0.5 1 d . U P A 2
H1 H 0.712893 0.954677 0.807338 0.100 Uiso 0.5 1 calc R U P A 2
C9 C 0.5308(18) 0.5789(19) 0.500000 0.116(6) Uani 0.5 2 d S TU P . .
H9 H 0.558793 0.633912 0.500000 0.140 Uiso 0.5 2 calc R U P . .
C3 C 0.5404(10) 0.4596(10) 0.500000 0.131(3) Uani 0.72(5) 4 d S TU . . .
C4 C 0.579(2) 0.541(2) 0.500000 0.127(5) Uani 0.5 2 d S TU P . .
H4 H 0.634321 0.571172 0.500000 0.152 Uiso 0.5 2 calc R U P . .
C5 C 0.5846(7) 0.8460(9) 0.7996(14) 0.076(3) Uani 0.5 1 d . U P A 1
H5 H 0.552096 0.868234 0.799680 0.092 Uiso 0.5 1 calc R U P A 1
C6 C 0.6502(8) 0.8789(9) 0.8672(13) 0.077(3) Uani 0.5 1 d . U P A 1
H6 H 0.660882 0.922409 0.912945 0.092 Uiso 0.5 1 calc R U P A 1
C2 C 0.535(3) 0.329(3) 0.500000 0.118(8) Uani 0.3333 2 d S TU P . .
H2 H 0.479583 0.299618 0.500000 0.141 Uiso 0.3333 2 calc R U P . .
C10 C 0.5818(18) 0.4182(18) 0.500000 0.118(9) Uani 0.3333 4 d S TU P . .
C7 C 0.5842(15) 0.2921(8) 0.500000 0.118(8) Uani 0.3333 4 d DS TU P . .
C8 C 0.666667 0.333333 0.500000 0.119(9) Uani 0.3334 12 d DS TU P . .

loop_
_atom_site_aniso_label
_atom_site_aniso_U_11
_atom_site_aniso_U_22
_atom_site_aniso_U_33
_atom_site_aniso_U_23
_atom_site_aniso_U_13
_atom_site_aniso_U_12
Fe01 0.0359(5) 0.0359(5) 0.0825(8) 0.000 0.000 0.0167(5)
O002 0.045(3) 0.045(3) 0.075(6) 0.000 0.000 0.0226(16)
C003 0.039(3) 0.039(3) 0.057(5) 0.000 0.000 0.0194(13)
O004 0.063(2) 0.057(2) 0.132(3) -0.017(2) -0.041(2) 0.0281(17)
N005 0.028(3) 0.028(3) 0.111(9) 0.000 0.000 0.018(3)
C006 0.041(3) 0.0403(19) 0.055(3) -0.0004(11) -0.001(2) 0.0204(14)
C007 0.040(3) 0.056(3) 0.078(4) 0.0002(13) 0.000(3) 0.0198(14)
C008 0.042(3) 0.060(3) 0.094(4) -0.0046(15) -0.009(3) 0.0209(15)
C009 0.051(3) 0.057(2) 0.065(3) -0.0047(13) -0.009(3) 0.0257(17)
C00A 0.045(3) 0.063(3) 0.080(4) -0.0030(15) -0.006(3) 0.0224(16)
C00B 0.046(3) 0.051(2) 0.073(4) -0.0051(13) -0.010(3) 0.0231(15)
C0 0.060(6) 0.059(5) 0.114(8) -0.005(5) -0.033(5) 0.024(5)
C1 0.060(6) 0.056(5) 0.119(8) -0.007(6) -0.028(5) 0.018(5)
C9 0.116(6) 0.116(6) 0.117(6) 0.000 0.000 0.059(3)
C3 0.131(3) 0.131(3) 0.131(3) 0.000 0.000 0.0654(16)
C4 0.126(5) 0.127(5) 0.127(5) 0.000 0.000 0.063(3)
C5 0.051(5) 0.074(6) 0.112(8) -0.027(6) -0.019(5) 0.038(5)
C6 0.062(6) 0.071(6) 0.103(7) -0.024(5) -0.021(5) 0.038(5)
C2 0.112(10) 0.109(10) 0.141(11) 0.000 0.000 0.062(8)
C10 0.111(10) 0.111(10) 0.138(13) 0.000 0.000 0.059(9)
C7 0.114(10) 0.106(10) 0.135(12) 0.000 0.000 0.057(5)
C8 0.114(10) 0.114(10) 0.130(14) 0.000 0.000 0.057(5)

loop_
_atom_type_symbol
_atom_type_description
_atom_type_scat_dispersion_real
_atom_type_scat_dispersion_imag
_atom_type_scat_source
C C 0.0181 0.0091 'International Tables Vol C Tables 4.2.6.8 and 6.1.1.4'
H H 0.0000 0.0000 'International Tables Vol C Tables 4.2.6.8 and 6.1.1.4'
Fe Fe -1.1336 3.1974 'International Tables Vol C Tables 4.2.6.8 and 6.1.1.4'
N N 0.0311 0.0180 'International Tables Vol C Tables 4.2.6.8 and 6.1.1.4'
O O 0.0492 0.0322 'International Tables Vol C Tables 4.2.6.8 and 6.1.1.4'

loop_
_geom_angle_atom_site_label_1
_geom_angle_atom_site_label_2
_geom_angle_atom_site_label_3
_geom_angle
_geom_angle_site_symmetry_1
_geom_angle_site_symmetry_3
_geom_angle_publ_flag
O002 Fe01 O004 95.57(13) . . ?
O002 Fe01 O004 95.57(13) . 7_665 ?
O002 Fe01 O004 95.57(13) . 4_556 ?
O002 Fe01 O004 95.57(13) . 10_666 ?
O002 Fe01 N005 180.00(4) . . ?
O004 Fe01 O004 89.0(3) 10_666 7_665 ?
O004 Fe01 O004 89.0(3) . 4_556 ?
O004 Fe01 O004 89.9(3) 10_666 4_556 ?
O004 Fe01 O004 168.9(3) . 10_666 ?
O004 Fe01 O004 89.9(3) . 7_665 ?
O004 Fe01 O004 168.9(3) 7_665 4_556 ?
O004 Fe01 N005 84.43(13) . . ?
O004 Fe01 N005 84.43(13) 4_556 . ?
O004 Fe01 N005 84.43(13) 10_666 . ?
O004 Fe01 N005 84.43(13) 7_665 . ?
Fe01 O002 Fe01 120.0 3_565 . ?
Fe01 O002 Fe01 120.0 2_665 . ?
Fe01 O002 Fe01 120.0 3_565 2_665 ?
C006 C003 H003 113.3 3_675 . ?
C006 C003 H003 113.3 2_765 . ?
C006 C003 H003 113.3 . . ?
C006 C003 C006 105.4(5) . 3_675 ?
C006 C003 C006 105.4(5) 3_675 2_765 ?
C006 C003 C006 105.4(5) . 2_765 ?
C00B O004 Fe01 133.0(4) . . ?
C9 N005 Fe01 125.5(14) 7_665 . ?
C9 N005 Fe01 125.5(14) . . ?
C9 N005 C9 109(3) 7_665 . ?
C006 C006 C003 113.3(4) 4_557 . ?
C009 C006 C003 127.1(6) . . ?
C009 C006 C006 119.6(4) . 4_557 ?
C007 C007 C009 119.4(4) 4_557 . ?
C007 C007 C00A 122.7(4) 4_557 . ?
C009 C007 C00A 117.9(6) . . ?
C0 C008 C00B 118.8(6) . . ?
C0 C008 C00B 118.8(6) 9_565 . ?
C0 C008 C0 111.0(12) 9_565 . ?
C5 C008 C00B 122.9(6) 9_565 . ?
C5 C008 C00B 122.9(6) . . ?
C5 C008 C0 118.2(8) . 9_565 ?
C5 C008 C0 35.5(7) 9_565 9_565 ?
C5 C008 C5 102.6(14) . 9_565 ?
C006 C009 C007 121.0(6) . . ?
C006 C009 H009 119.5 . . ?
C007 C009 H009 119.5 . . ?
C1 C00A C007 119.1(5) . . ?
C1 C00A C007 119.1(5) 9_565 . ?
C1 C00A C1 109.5(12) . 9_565 ?
C6 C00A C007 123.1(6) 9_565 . ?
C6 C00A C007 123.1(6) . . ?
C6 C00A C1 117.7(8) . 9_565 ?
C6 C00A C1 36.9(7) 9_565 9_565 ?
C6 C00A C6 101.5(13) . 9_565 ?
O004 C00B O004 124.7(6) . 9_565 ?
O004 C00B C008 117.7(3) . . ?
O004 C00B C008 117.7(3) 9_565 . ?
C008 C0 H0 120.1 . . ?
C1 C0 C008 119.8(11) . . ?
C1 C0 H0 120.1 . . ?
C00A C1 H1 120.2 . . ?
C0 C1 C00A 119.6(11) . . ?
C0 C1 H1 120.2 . . ?
N005 C9 H9 115.1 . . ?
N005 C9 C4 130(3) . . ?
C4 C9 H9 115.1 . . ?
C4 C3 C4 117(4) . 7_665 ?
C4 C3 C10 122(2) 7_665 . ?
C4 C3 C10 121(2) . . ?
C9 C4 H4 121.4 . . ?
C3 C4 C9 117(3) . . ?
C3 C4 H4 121.4 . . ?
C008 C5 H5 118.9 . . ?
C008 C5 C6 122.2(11) . . ?
C6 C5 H5 118.9 . . ?
C00A C6 H6 118.9 . . ?
C5 C6 C00A 122.2(11) . . ?
C5 C6 H6 118.9 . . ?
C10 C2 H2 123.4 . . ?
C7 C2 H2 123.4 . . ?
C7 C2 C10 113(4) . . ?
C3 C10 C2 118(3) . . ?
C3 C10 C2 118(3) . 7_665 ?
C2 C10 C2 123(5) . 7_665 ?
C2 C7 C2 110(4) . 9 ?
C8 C7 C2 125(2) . 9 ?
C8 C7 C2 125(2) . . ?
C7 C8 C7 120.003(7) 2_655 3_665 ?
C7 C8 C7 119.997(6) 3_665 . ?
C7 C8 C7 120.000(1) 2_655 . ?

loop_
_geom_bond_atom_site_label_1
_geom_bond_atom_site_label_2
_geom_bond_distance
_geom_bond_site_symmetry_2
_geom_bond_publ_flag
Fe01 O002 1.9043(12) . ?
Fe01 O004 2.019(4) 7_665 ?
Fe01 O004 2.019(4) 4_556 ?
Fe01 O004 2.019(4) . ?
Fe01 O004 2.019(4) 10_666 ?
Fe01 N005 2.154(9) . ?
C003 H003 0.9800 . ?
C003 C006 1.514(7) 3_675 ?
C003 C006 1.514(7) . ?
C003 C006 1.514(7) 2_765 ?
O004 C00B 1.248(5) . ?
N005 C9 1.31(3) . ?
N005 C9 1.31(3) 7_665 ?
C006 C006 1.392(11) 4_557 ?
C006 C009 1.380(9) . ?
C007 C007 1.380(15) 4_557 ?
C007 C009 1.398(10) . ?
C007 C00A 1.483(9) . ?
C008 C00B 1.479(9) . ?
C008 C0 1.421(13) 9_565 ?
C008 C0 1.422(14) . ?
C008 C5 1.344(13) 9_565 ?
C008 C5 1.344(13) . ?
C009 H009 0.9300 . ?
C00A C1 1.429(15) 9_565 ?
C00A C1 1.428(15) . ?
C00A C6 1.356(13) 9_565 ?
C00A C6 1.356(13) . ?
C0 H0 0.9300 . ?
C0 C1 1.381(16) . ?
C1 H1 0.9300 . ?
C9 H9 0.9300 . ?
C9 C4 1.46(4) . ?
C3 C4 1.38(4) . ?
C3 C4 1.38(4) 7_665 ?
C3 C10 1.40(7) . ?
C4 H4 0.9300 . ?
C5 H5 0.9300 . ?
C5 C6 1.355(16) . ?
C6 H6 0.9300 . ?
C2 H2 0.9300 . ?
C2 C10 1.52(5) . ?
C2 C7 1.46(5) . ?
C7 C8 1.39(3) . ?

loop_
_geom_torsion_atom_site_label_1
_geom_torsion_atom_site_label_2
_geom_torsion_atom_site_label_3
_geom_torsion_atom_site_label_4
_geom_torsion
_geom_torsion_site_symmetry_1
_geom_torsion_site_symmetry_2
_geom_torsion_site_symmetry_3
_geom_torsion_site_symmetry_4
_geom_torsion_publ_flag
Fe01 O004 C00B O004 9.8(13) . . . 9_565 ?
Fe01 O004 C00B C008 -167.7(5) . . . . ?
Fe01 N005 C9 C4 180.0 . . . . ?
C003 C006 C009 C007 180.000(2) . . . . ?
N005 C9 C4 C3 0.0 . . . . ?
C006 C003 C006 C006 55.6(4) 2_765 . . 4_557 ?
C006 C003 C006 C006 -55.6(4) 3_675 . . 4_557 ?
C006 C003 C006 C009 -124.4(4) 2_765 . . . ?
C006 C003 C006 C009 124.4(4) 3_675 . . . ?
C006 C006 C009 C007 0.001(2) 4_557 . . . ?
C007 C007 C009 C006 0.002(2) 4_557 . . . ?
C007 C007 C00A C1 110.8(10) 4_557 . . . ?
C007 C007 C00A C1 -110.8(10) 4_557 . . 9_565 ?
C007 C007 C00A C6 -67.6(11) 4_557 . . 9_565 ?
C007 C007 C00A C6 67.6(11) 4_557 . . . ?
C007 C00A C1 C0 179.4(13) . . . . ?
C007 C00A C6 C5 177.5(13) . . . . ?
C008 C0 C1 C00A -3(2) . . . . ?
C008 C5 C6 C00A 1(3) . . . . ?
C009 C007 C00A C1 69.2(10) . . . 9_565 ?
C009 C007 C00A C1 -69.2(10) . . . . ?
C009 C007 C00A C6 112.4(11) . . . 9_565 ?
C009 C007 C00A C6 -112.4(11) . . . . ?
C00A C007 C009 C006 180.000(2) . . . . ?
C00B C008 C0 C1 -175.9(13) . . . . ?
C00B C008 C5 C6 -177.7(13) . . . . ?
C0 C008 C00B O004 159.0(10) . . . . ?
C0 C008 C00B O004 18.7(13) 9_565 . . . ?
C0 C008 C00B O004 -159.0(10) 9_565 . . 9_565 ?
C0 C008 C00B O004 -18.7(13) . . . 9_565 ?
C0 C008 C0 C1 -33(3) 9_565 . . . ?
C1 C00A C1 C0 37(2) 9_565 . . . ?
C9 N005 C9 C4 0.0 7_665 . . . ?
C4 C3 C4 C9 0.0 7_665 . . . ?
C4 C3 C10 C2 0.0 . . . 7_665 ?
C4 C3 C10 C2 180.0 7_665 . . 7_665 ?
C4 C3 C10 C2 0.0 7_665 . . . ?
C4 C3 C10 C2 180.0 . . . . ?
C5 C008 C00B O004 159.6(11) 9_565 . . 9_565 ?
C5 C008 C00B O004 -159.6(11) . . . . ?
C5 C008 C00B O004 22.7(13) . . . 9_565 ?
C5 C008 C00B O004 -22.7(13) 9_565 . . . ?
C5 C008 C5 C6 38(2) 9_565 . . . ?
C6 C00A C6 C5 -40(2) 9_565 . . . ?
C2 C7 C8 C7 0.0 . . . 3_665 ?
C2 C7 C8 C7 0.0 9 . . 2_655 ?
C2 C7 C8 C7 180.0 9 . . 3_665 ?
C2 C7 C8 C7 180.0 . . . 2_655 ?
C10 C3 C4 C9 180.0 . . . . ?
C10 C2 C7 C2 180.0 . . . 9 ?
C10 C2 C7 C8 0.0 . . . . ?
C7 C2 C10 C3 180.0 . . . . ?
C7 C2 C10 C2 0.0 . . . 7_665 ?

loop_
_twin_individual_id
_twin_individual_mass_fraction_refined
1 0.938(15)
2 0.062(15)

loop_
_smtbx_masks_void_nr
_smtbx_masks_void_average_x
_smtbx_masks_void_average_y
_smtbx_masks_void_average_z
_smtbx_masks_void_volume
_smtbx_masks_void_count_electrons
_smtbx_masks_void_content
1 -0.134 -0.110 -0.067 2421.5 365.0 '8 dmf'
